data_7214113
loop_
_publ_author_name
'Bolla, Geetha'
'Mittapalli, Sudhir'
'Nangia, Ashwini'

_publ_section_title
;
 Celecoxib cocrystal polymorphs with cyclic amides: synthons of a
 sulfonamide drug with carboxamide coformers
;
_journal_issue 1
_journal_name_full CrystEngComm
_journal_page_first 24
_journal_paper_doi 10.1039/c3ce41885e
_journal_volume 16
_journal_year 2014
_chemical_formula_moiety 'C17 H14 F3 N3 O2 S, C5 H9 N O'
_chemical_formula_sum 'C22 H23 F3 N4 O3 S'
_chemical_formula_weight 480.50
_chemical_melting_point 379
_chemical_name_common Celecoxib-Valerolactam-Form-I
_chemical_name_systematic
; 
 ? 
;
_space_group_IT_number 2
_symmetry_cell_setting triclinic
_symmetry_space_group_name_Hall '-P 1'
_symmetry_space_group_name_H-M 'P -1'
_atom_sites_solution_hydrogens geom
_atom_sites_solution_primary direct
_atom_sites_solution_secondary difmap
_audit_creation_method SHELXL-97
_cell_angle_alpha 81.622(7)
_cell_angle_beta 87.560(6)
_cell_angle_gamma 73.363(7)
_cell_formula_units_Z 2
_cell_length_a 8.7346(6)
_cell_length_b 11.2689(10)
_cell_length_c 12.2391(9)
_cell_measurement_reflns_used 1561
_cell_measurement_temperature 298(2)
_cell_measurement_theta_max 28.8810
_cell_measurement_theta_min 2.9516
_cell_volume 1141.94(16)
_computing_structure_refinement 'SHELXL-97 (Sheldrick, 1997)'
_computing_structure_solution 'SHELXS-97 (Sheldrick, 1990)'
_diffrn_ambient_temperature 298(2)
_diffrn_measured_fraction_theta_full 0.999
_diffrn_measured_fraction_theta_max 0.999
_diffrn_measurement_device_type 'Xcalibur, Eos, Gemini'
_diffrn_measurement_method '\w scans'
_diffrn_radiation_monochromator graphite
_diffrn_radiation_source 'fine-focus sealed tube'
_diffrn_radiation_type MoK\a
_diffrn_radiation_wavelength 0.71073
_diffrn_reflns_av_R_equivalents 0.0424
_diffrn_reflns_av_sigmaI/netI 0.1050
_diffrn_reflns_limit_h_max 10
_diffrn_reflns_limit_h_min -10
_diffrn_reflns_limit_k_max 13
_diffrn_reflns_limit_k_min -14
_diffrn_reflns_limit_l_max 15
_diffrn_reflns_limit_l_min -12
_diffrn_reflns_number 8078
_diffrn_reflns_theta_full 26.37
_diffrn_reflns_theta_max 26.37
_diffrn_reflns_theta_min 2.96
_exptl_absorpt_coefficient_mu 0.198
_exptl_absorpt_correction_T_max 1.0000
_exptl_absorpt_correction_T_min 0.94105
_exptl_absorpt_correction_type multi-scan
_exptl_absorpt_process_details SADABS
_exptl_crystal_colour colorless
_exptl_crystal_density_diffrn 1.397
_exptl_crystal_density_method 'not measured'
_exptl_crystal_description plate
_exptl_crystal_F_000 500
_exptl_crystal_size_max 0.22
_exptl_crystal_size_mid 0.20
_exptl_crystal_size_min 0.18
_refine_diff_density_max 0.318
_refine_diff_density_min -0.340
_refine_diff_density_rms 0.047
_refine_ls_extinction_method none
_refine_ls_goodness_of_fit_ref 0.953
_refine_ls_hydrogen_treatment mixed
_refine_ls_matrix_type full
_refine_ls_number_parameters 305
_refine_ls_number_reflns 4662
_refine_ls_number_restraints 0
_refine_ls_restrained_S_all 0.953
_refine_ls_R_factor_all 0.1207
_refine_ls_R_factor_gt 0.0577
_refine_ls_shift/su_max 0.001
_refine_ls_shift/su_mean 0.000
_refine_ls_structure_factor_coef Fsqd
_refine_ls_weighting_details 'calc w=1/[\s^2^(Fo^2^)+(0.0375P)^2^+0.0000P] where P=(Fo^2^+2Fc^2^)/3'
_refine_ls_weighting_scheme calc
_refine_ls_wR_factor_gt 0.1078
_refine_ls_wR_factor_ref 0.1374
_reflns_number_gt 2382
_reflns_number_total 4662
_reflns_threshold_expression >2sigma(I)
_cod_data_source_file c3ce41885e.txt
_cod_data_source_block CXB-VLM-I
_cod_original_sg_symbol_H-M p-1
_cod_database_code 7214113

loop_
_symmetry_equiv_pos_as_xyz
'x, y, z'
'-x, -y, -z'

loop_
_atom_site_label
_atom_site_type_symbol
_atom_site_fract_x
_atom_site_fract_y
_atom_site_fract_z
_atom_site_U_iso_or_equiv
_atom_site_adp_type
_atom_site_occupancy
_atom_site_symmetry_multiplicity
_atom_site_calc_flag
_atom_site_refinement_flags
S1 S 0.37641(10) 1.38263(7) 0.11604(7) 0.0438(2) Uani 1 1 d .
O2 O 0.3222(2) 1.45938(19) 0.01306(16) 0.0494(6) Uani 1 1 d .
N2 N 0.8258(3) 0.9105(2) 0.0049(2) 0.0404(7) Uani 1 1 d .
N1 N 0.8768(3) 0.9147(2) -0.1019(2) 0.0445(7) Uani 1 1 d .
O1 O 0.2627(3) 1.3539(2) 0.19420(18) 0.0588(7) Uani 1 1 d .
C15 C 0.5057(4) 1.2406(3) 0.0833(2) 0.0377(7) Uani 1 1 d .
C1 C 0.9650(4) 0.7997(3) -0.1086(3) 0.0416(8) Uani 1 1 d .
C12 C 0.7165(4) 1.0215(3) 0.0343(2) 0.0373(7) Uani 1 1 d .
C14 C 0.6233(4) 1.2440(3) 0.0040(2) 0.0443(8) Uani 1 1 d .
H14 H 0.6306 1.3203 -0.0331 0.053 Uiso 1 1 calc R
F3 F 0.9519(3) 0.8150(2) -0.29977(17) 0.0903(8) Uani 1 1 d .
F1 F 1.1090(3) 0.6523(2) -0.21603(18) 0.0965(8) Uani 1 1 d .
C13 C 0.7285(4) 1.1348(3) -0.0198(2) 0.0421(8) Uani 1 1 d .
H13 H 0.8081 1.1370 -0.0723 0.050 Uiso 1 1 calc R
C3 C 0.8826(4) 0.7938(3) 0.0636(3) 0.0411(8) Uani 1 1 d .
N3 N 0.4802(4) 1.4514(3) 0.1742(2) 0.0497(8) Uani 1 1 d .
H3A H 0.546(4) 1.476(3) 0.134(3) 0.060 Uiso 1 1 d .
H3B H 0.516(4) 1.415(3) 0.244(3) 0.060 Uiso 1 1 d .
C16 C 0.4930(4) 1.1278(3) 0.1362(2) 0.0438(8) Uani 1 1 d .
H16 H 0.4140 1.1257 0.1892 0.053 Uiso 1 1 calc R
C17 C 0.5966(4) 1.0177(3) 0.1113(3) 0.0432(8) Uani 1 1 d .
H17 H 0.5861 0.9413 0.1459 0.052 Uiso 1 1 calc R
C5 C 0.8609(4) 0.7604(3) 0.1826(3) 0.0412(8) Uani 1 1 d .
C2 C 0.9725(4) 0.7202(3) -0.0087(3) 0.0466(8) Uani 1 1 d .
H2 H 1.0270 0.6356 0.0055 0.056 Uiso 1 1 calc R
F2 F 1.1646(3) 0.8245(3) -0.23350(19) 0.1002(9) Uani 1 1 d .
C6 C 0.8892(4) 0.8311(3) 0.2593(3) 0.0531(9) Uani 1 1 d .
H6 H 0.9160 0.9049 0.2357 0.064 Uiso 1 1 calc R
C10 C 0.8205(4) 0.6522(3) 0.2207(3) 0.0543(10) Uani 1 1 d .
H10 H 0.8006 0.6039 0.1705 0.065 Uiso 1 1 calc R
C4 C 1.0460(5) 0.7718(3) -0.2131(3) 0.0549(9) Uani 1 1 d .
C8 C 0.8380(4) 0.6834(4) 0.4093(3) 0.0566(10) Uani 1 1 d .
C7 C 0.8775(4) 0.7917(4) 0.3702(3) 0.0607(10) Uani 1 1 d .
H7 H 0.8970 0.8399 0.4206 0.073 Uiso 1 1 calc R
C9 C 0.8092(4) 0.6146(3) 0.3319(3) 0.0602(10) Uani 1 1 d .
H9 H 0.7815 0.5412 0.3556 0.072 Uiso 1 1 calc R
C11 C 0.8308(5) 0.6396(4) 0.5313(3) 0.0872(14) Uani 1 1 d .
H1A H 0.9349 0.6221 0.5631 0.131 Uiso 1 1 calc R
H1B H 0.7964 0.5651 0.5425 0.131 Uiso 1 1 calc R
H1C H 0.7566 0.7038 0.5661 0.131 Uiso 1 1 calc R
N4 N 0.4017(4) 0.6588(3) 0.4193(2) 0.0694(10) Uani 1 1 d .
H4A H 0.4247 0.5803 0.4143 0.083 Uiso 1 1 calc R
O3 O 0.4433(3) 0.6063(2) 0.59966(19) 0.0771(9) Uani 1 1 d .
C22 C 0.3613(5) 0.7447(4) 0.3170(3) 0.0796(13) Uani 1 1 d .
H22A H 0.4507 0.7272 0.2663 0.096 Uiso 1 1 calc R
H22B H 0.2705 0.7310 0.2832 0.096 Uiso 1 1 calc R
C19 C 0.3718(6) 0.8235(4) 0.5311(3) 0.0835(13) Uani 1 1 d .
H19A H 0.2776 0.8460 0.5770 0.100 Uiso 1 1 calc R
H19B H 0.4603 0.8347 0.5697 0.100 Uiso 1 1 calc R
C20 C 0.3451(9) 0.9107(5) 0.4269(4) 0.172(3) Uani 1 1 d .
H20A H 0.2526 0.9800 0.4379 0.207 Uiso 1 1 calc R
H20B H 0.4361 0.9443 0.4162 0.207 Uiso 1 1 calc R
C21 C 0.3233(8) 0.8734(5) 0.3344(4) 0.134(2) Uani 1 1 d .
H21A H 0.3816 0.9132 0.2785 0.160 Uiso 1 1 calc R
H21B H 0.2109 0.9097 0.3167 0.160 Uiso 1 1 calc R
C18 C 0.4067(5) 0.6892(4) 0.5189(3) 0.0611(10) Uani 1 1 d .

loop_
_atom_site_aniso_label
_atom_site_aniso_U_11
_atom_site_aniso_U_22
_atom_site_aniso_U_33
_atom_site_aniso_U_23
_atom_site_aniso_U_13
_atom_site_aniso_U_12
S1 0.0506(5) 0.0364(5) 0.0406(5) -0.0071(4) 0.0031(4) -0.0059(4)
O2 0.0589(15) 0.0407(14) 0.0408(13) -0.0008(10) -0.0087(11) -0.0027(11)
N2 0.0479(16) 0.0305(16) 0.0398(16) -0.0043(12) 0.0019(13) -0.0070(13)
N1 0.0525(17) 0.0372(17) 0.0403(17) -0.0089(13) 0.0052(14) -0.0064(14)
O1 0.0576(15) 0.0539(16) 0.0622(16) -0.0107(12) 0.0226(13) -0.0136(13)
C15 0.0446(19) 0.0329(19) 0.0346(18) -0.0051(14) 0.0026(15) -0.0092(15)
C1 0.046(2) 0.035(2) 0.044(2) -0.0110(16) 0.0043(16) -0.0097(16)
C12 0.0444(19) 0.0277(18) 0.0389(18) -0.0050(14) -0.0025(16) -0.0083(15)
C14 0.058(2) 0.0275(19) 0.043(2) 0.0001(14) 0.0065(17) -0.0094(17)
F3 0.1008(19) 0.106(2) 0.0493(14) -0.0189(13) -0.0043(13) -0.0011(16)
F1 0.134(2) 0.0532(15) 0.0852(17) -0.0248(13) 0.0396(15) 0.0034(15)
C13 0.050(2) 0.035(2) 0.0395(19) -0.0044(15) 0.0104(15) -0.0106(16)
C3 0.044(2) 0.0285(19) 0.049(2) -0.0057(15) -0.0035(17) -0.0073(16)
N3 0.071(2) 0.0413(18) 0.0357(18) -0.0043(14) -0.0027(15) -0.0148(16)
C16 0.046(2) 0.040(2) 0.043(2) -0.0009(16) 0.0054(16) -0.0118(17)
C17 0.047(2) 0.032(2) 0.047(2) 0.0025(15) 0.0042(17) -0.0108(16)
C5 0.0420(19) 0.0358(19) 0.043(2) -0.0047(15) -0.0015(16) -0.0059(16)
C2 0.053(2) 0.035(2) 0.051(2) -0.0099(16) 0.0016(17) -0.0084(17)
F2 0.111(2) 0.142(2) 0.0791(17) -0.0491(16) 0.0466(14) -0.075(2)
C6 0.067(2) 0.043(2) 0.053(2) -0.0108(17) -0.003(2) -0.0191(19)
C10 0.078(3) 0.041(2) 0.045(2) -0.0026(16) -0.0081(19) -0.020(2)
C4 0.065(3) 0.045(2) 0.052(2) -0.0095(18) 0.009(2) -0.012(2)
C8 0.053(2) 0.066(3) 0.044(2) -0.0051(19) -0.0020(18) -0.008(2)
C7 0.069(3) 0.066(3) 0.051(2) -0.020(2) -0.007(2) -0.018(2)
C9 0.074(3) 0.050(2) 0.054(2) 0.0029(18) -0.003(2) -0.018(2)
C11 0.102(3) 0.108(4) 0.045(2) -0.003(2) -0.002(2) -0.022(3)
N4 0.104(3) 0.059(2) 0.0416(19) 0.0008(16) -0.0086(18) -0.020(2)
O3 0.123(2) 0.0647(19) 0.0399(15) 0.0063(13) -0.0080(16) -0.0257(18)
C22 0.104(3) 0.076(3) 0.043(2) 0.011(2) -0.008(2) -0.009(3)
C19 0.111(4) 0.069(3) 0.068(3) -0.014(2) 0.008(3) -0.020(3)
C20 0.344(10) 0.057(4) 0.085(4) 0.006(3) -0.035(5) -0.010(5)
C21 0.248(7) 0.072(4) 0.068(4) 0.016(3) -0.033(4) -0.033(4)
C18 0.074(3) 0.063(3) 0.043(2) -0.004(2) 0.003(2) -0.018(2)

loop_
_atom_type_symbol
_atom_type_description
_atom_type_scat_dispersion_real
_atom_type_scat_dispersion_imag
_atom_type_scat_source
C C 0.0033 0.0016 'International Tables Vol C Tables 4.2.6.8 and 6.1.1.4'
H H 0.0000 0.0000 'International Tables Vol C Tables 4.2.6.8 and 6.1.1.4'
N N 0.0061 0.0033 'International Tables Vol C Tables 4.2.6.8 and 6.1.1.4'
O O 0.0106 0.0060 'International Tables Vol C Tables 4.2.6.8 and 6.1.1.4'
S S 0.1246 0.1234 'International Tables Vol C Tables 4.2.6.8 and 6.1.1.4'
F F 0.0171 0.0103 'International Tables Vol C Tables 4.2.6.8 and 6.1.1.4'

loop_
_geom_angle_atom_site_label_1
_geom_angle_atom_site_label_2
_geom_angle_atom_site_label_3
_geom_angle
O1 S1 O2 119.49(14)
O1 S1 N3 107.82(15)
O2 S1 N3 106.53(13)
O1 S1 C15 108.08(14)
O2 S1 C15 106.67(14)
N3 S1 C15 107.76(15)
N1 N2 C3 112.0(3)
N1 N2 C12 116.6(2)
C3 N2 C12 131.2(3)
C1 N1 N2 104.1(2)
C16 C15 C14 119.9(3)
C16 C15 S1 121.0(3)
C14 C15 S1 119.1(2)
N1 C1 C2 112.6(3)
N1 C1 C4 118.7(3)
C2 C1 C4 128.6(3)
C13 C12 C17 120.1(3)
C13 C12 N2 118.0(3)
C17 C12 N2 121.8(3)
C13 C14 C15 120.0(3)
C13 C14 H14 120.0
C15 C14 H14 120.0
C14 C13 C12 120.0(3)
C14 C13 H13 120.0
C12 C13 H13 120.0
C2 C3 N2 106.1(3)
C2 C3 C5 128.0(3)
N2 C3 C5 125.7(3)
S1 N3 H3A 115(2)
S1 N3 H3B 115.7(19)
H3A N3 H3B 115(3)
C15 C16 C17 120.4(3)
C15 C16 H16 119.8
C17 C16 H16 119.8
C16 C17 C12 119.5(3)
C16 C17 H17 120.2
C12 C17 H17 120.2
C10 C5 C6 118.4(3)
C10 C5 C3 119.7(3)
C6 C5 C3 121.8(3)
C3 C2 C1 105.1(3)
C3 C2 H2 127.4
C1 C2 H2 127.4
C7 C6 C5 119.7(3)
C7 C6 H6 120.1
C5 C6 H6 120.1
C9 C10 C5 120.9(3)
C9 C10 H10 119.5
C5 C10 H10 119.5
F1 C4 F3 106.7(3)
F1 C4 F2 106.3(3)
F3 C4 F2 104.5(3)
F1 C4 C1 113.3(3)
F3 C4 C1 113.4(3)
F2 C4 C1 112.0(3)
C7 C8 C9 117.1(3)
C7 C8 C11 121.6(3)
C9 C8 C11 121.3(3)
C6 C7 C8 122.4(3)
C6 C7 H7 118.8
C8 C7 H7 118.8
C10 C9 C8 121.4(3)
C10 C9 H9 119.3
C8 C9 H9 119.3
C8 C11 H1A 109.5
C8 C11 H1B 109.5
H1A C11 H1B 109.5
C8 C11 H1C 109.5
H1A C11 H1C 109.5
H1B C11 H1C 109.5
C18 N4 C22 126.6(3)
C18 N4 H4A 116.7
C22 N4 H4A 116.7
C21 C22 N4 112.3(3)
C21 C22 H22A 109.1
N4 C22 H22A 109.1
C21 C22 H22B 109.1
N4 C22 H22B 109.1
H22A C22 H22B 107.9
C20 C19 C18 115.3(4)
C20 C19 H19A 108.5
C18 C19 H19A 108.5
C20 C19 H19B 108.5
C18 C19 H19B 108.5
H19A C19 H19B 107.5
C21 C20 C19 120.9(5)
C21 C20 H20A 107.1
C19 C20 H20A 107.1
C21 C20 H20B 107.1
C19 C20 H20B 107.1
H20A C20 H20B 106.8
C20 C21 C22 124.7(4)
C20 C21 H21A 106.2
C22 C21 H21A 106.2
C20 C21 H21B 106.2
C22 C21 H21B 106.2
H21A C21 H21B 106.4
O3 C18 N4 120.1(4)
O3 C18 C19 121.3(3)
N4 C18 C19 118.6(3)

loop_
_geom_bond_atom_site_label_1
_geom_bond_atom_site_label_2
_geom_bond_distance
S1 O1 1.421(2)
S1 O2 1.4350(19)
S1 N3 1.596(3)
S1 C15 1.764(3)
N2 N1 1.361(3)
N2 C3 1.369(4)
N2 C12 1.422(4)
N1 C1 1.317(4)
C15 C16 1.372(4)
C15 C14 1.387(4)
C1 C2 1.398(4)
C1 C4 1.466(5)
C12 C13 1.380(4)
C12 C17 1.384(4)
C14 C13 1.371(4)
C14 H14 0.9300
F3 C4 1.317(4)
F1 C4 1.306(4)
C13 H13 0.9300
C3 C2 1.367(4)
C3 C5 1.468(4)
N3 H3A 0.82(3)
N3 H3B 0.92(3)
C16 C17 1.377(4)
C16 H16 0.9300
C17 H17 0.9300
C5 C10 1.377(4)
C5 C6 1.389(4)
C2 H2 0.9300
F2 C4 1.332(4)
C6 C7 1.374(4)
C6 H6 0.9300
C10 C9 1.373(4)
C10 H10 0.9300
C8 C7 1.376(5)
C8 C9 1.382(4)
C8 C11 1.508(4)
C7 H7 0.9300
C9 H9 0.9300
C11 H1A 0.9600
C11 H1B 0.9600
C11 H1C 0.9600
N4 C18 1.319(4)
N4 C22 1.455(4)
N4 H4A 0.8600
O3 C18 1.241(4)
C22 C21 1.438(5)
C22 H22A 0.9700
C22 H22B 0.9700
C19 C20 1.475(5)
C19 C18 1.485(5)
C19 H19A 0.9700
C19 H19B 0.9700
C20 C21 1.302(6)
C20 H20A 0.9700
C20 H20B 0.9700
C21 H21A 0.9700
C21 H21B 0.9700
